data_4337172
loop_
_publ_author_name
'Kumar, Shanish'
'Mani, Ganesan'
'Dutta, Debodyuti'
'Mishra, Sabyashachi'

_publ_section_title
;
 Structural Diversity of Copper(I) Complexes Formed by Pyrrole- and
 Dipyrrolylmethane-Based Diphosphine Ligands with
 Cu-X&#x00B7;&#x00B7;&#x00B7;HN Hydrogen Bonds.
;
_journal_issue 2
_journal_name_full 'Inorganic chemistry'
_journal_page_first 700
_journal_page_last 709
_journal_paper_doi 10.1021/ic402253y
_journal_volume 53
_journal_year 2014
_chemical_formula_sum 'C60 H54 Cl2 Cu2 N2 P4'
_chemical_formula_weight 1124.91
_chemical_name_systematic
;
 ?
;
_space_group_IT_number 14
_symmetry_cell_setting monoclinic
_symmetry_space_group_name_Hall '-P 2yn'
_symmetry_space_group_name_H-M 'P 1 21/n 1'
_atom_sites_solution_hydrogens geom
_atom_sites_solution_primary direct
_atom_sites_solution_secondary difmap
_audit_creation_method SHELXL-97
_cell_angle_alpha 90.00
_cell_angle_beta 95.846(8)
_cell_angle_gamma 90.00
_cell_formula_units_Z 4
_cell_length_a 9.988(3)
_cell_length_b 18.830(5)
_cell_length_c 29.206(8)
_cell_measurement_reflns_used 64460
_cell_measurement_temperature 293(2)
_cell_measurement_theta_max 25.00
_cell_measurement_theta_min 1.29
_cell_volume 5464(3)
_computing_structure_refinement 'SHELXL-97 (Sheldrick, 2008)'
_computing_structure_solution SIR92
_diffrn_ambient_temperature 293(2)
_diffrn_measured_fraction_theta_full 0.999
_diffrn_measured_fraction_theta_max 0.999
_diffrn_measurement_device_type 'Bruker CCD APEX 2'
_diffrn_measurement_method hemisphere
_diffrn_radiation_monochromator graphite
_diffrn_radiation_source 'fine-focus sealed tube'
_diffrn_radiation_type MoK\a
_diffrn_radiation_wavelength 0.71073
_diffrn_reflns_av_R_equivalents 0.1216
_diffrn_reflns_av_sigmaI/netI 0.0796
_diffrn_reflns_limit_h_max 11
_diffrn_reflns_limit_h_min -9
_diffrn_reflns_limit_k_max 22
_diffrn_reflns_limit_k_min -22
_diffrn_reflns_limit_l_max 34
_diffrn_reflns_limit_l_min -34
_diffrn_reflns_number 64460
_diffrn_reflns_theta_full 25.00
_diffrn_reflns_theta_max 25.00
_diffrn_reflns_theta_min 1.29
_exptl_absorpt_coefficient_mu 1.034
_exptl_absorpt_correction_T_max 0.8521
_exptl_absorpt_correction_T_min 0.6887
_exptl_absorpt_correction_type multi-scan
_exptl_absorpt_process_details SADABS
_exptl_crystal_colour Colorless
_exptl_crystal_density_diffrn 1.367
_exptl_crystal_density_method 'not measured'
_exptl_crystal_description Prism
_exptl_crystal_F_000 2320
_exptl_crystal_size_max 0.39
_exptl_crystal_size_mid 0.28
_exptl_crystal_size_min 0.16
_refine_diff_density_max 1.227
_refine_diff_density_min -0.455
_refine_diff_density_rms 0.090
_refine_ls_extinction_method none
_refine_ls_goodness_of_fit_ref 1.058
_refine_ls_hydrogen_treatment mixed
_refine_ls_matrix_type full
_refine_ls_number_parameters 637
_refine_ls_number_reflns 9609
_refine_ls_number_restraints 0
_refine_ls_restrained_S_all 1.058
_refine_ls_R_factor_all 0.1491
_refine_ls_R_factor_gt 0.0748
_refine_ls_shift/su_max 0.000
_refine_ls_shift/su_mean 0.000
_refine_ls_structure_factor_coef Fsqd
_refine_ls_weighting_details 'calc w=1/[\s^2^(Fo^2^)+(0.0802P)^2^+17.8567P] where P=(Fo^2^+2Fc^2^)/3'
_refine_ls_weighting_scheme calc
_refine_ls_wR_factor_gt 0.1767
_refine_ls_wR_factor_ref 0.2184
_reflns_number_gt 5309
_reflns_number_total 9609
_reflns_threshold_expression >2\s(I)
_cod_data_source_file ic402253y_si_002.cif
_cod_data_source_block complex1
_cod_depositor_comments
;
The following automatic conversions were performed:

'_symmetry_cell_setting' value 'Monoclinic' changed to 'monoclinic'
according to
/usr/data/users/saulius/automatic-downloads/current/ACS/lib/dictionaries/cif_core.dic
dictionary named 'cif_core.dic' version 2.4.2 from 2011-04-26.

Automatic conversion script
Id: cif_fix_values 2281 2013-09-26 08:29:07Z andrius 
;
_cod_original_sg_symbol_H-M P2(1)/n
_cod_database_code 4337172

loop_
_symmetry_equiv_pos_as_xyz
'x, y, z'
'-x+1/2, y+1/2, -z+1/2'
'-x, -y, -z'
'x-1/2, -y-1/2, z-1/2'

loop_
_atom_site_label
_atom_site_type_symbol
_atom_site_fract_x
_atom_site_fract_y
_atom_site_fract_z
_atom_site_U_iso_or_equiv
_atom_site_adp_type
_atom_site_occupancy
_atom_site_symmetry_multiplicity
_atom_site_calc_flag
_atom_site_refinement_flags
C1 C -0.1453(9) 0.3907(5) -0.0060(3) 0.060(2) Uani 1 1 d .
C2 C -0.2559(11) 0.4339(5) -0.0054(3) 0.088(3) Uani 1 1 d .
H2 H -0.3260 0.4217 0.0118 0.106 Uiso 1 1 calc R
C3 C -0.2608(14) 0.4983(6) -0.0319(4) 0.108(4) Uani 1 1 d .
H3 H -0.3329 0.5294 -0.0313 0.130 Uiso 1 1 calc R
C4 C -0.1615(15) 0.5131(6) -0.0574(4) 0.098(4) Uani 1 1 d .
H4 H -0.1676 0.5540 -0.0753 0.118 Uiso 1 1 calc R
C5 C -0.0499(13) 0.4704(6) -0.0584(3) 0.096(3) Uani 1 1 d .
H5 H 0.0184 0.4820 -0.0765 0.116 Uiso 1 1 calc R
C6 C -0.0429(11) 0.4098(5) -0.0315(3) 0.077(3) Uani 1 1 d .
H6 H 0.0332 0.3811 -0.0307 0.092 Uiso 1 1 calc R
C7 C -0.2311(8) 0.2470(5) -0.0149(3) 0.057(2) Uani 1 1 d .
C8 C -0.2792(12) 0.2665(6) -0.0582(3) 0.100(4) Uani 1 1 d .
H8 H -0.2706 0.3134 -0.0674 0.120 Uiso 1 1 calc R
C9 C -0.3408(15) 0.2181(8) -0.0891(4) 0.131(5) Uani 1 1 d .
H9 H -0.3725 0.2328 -0.1186 0.157 Uiso 1 1 calc R
C10 C -0.3553(12) 0.1501(8) -0.0767(4) 0.109(4) Uani 1 1 d .
H10 H -0.3957 0.1175 -0.0977 0.131 Uiso 1 1 calc R
C11 C -0.3103(10) 0.1293(6) -0.0333(4) 0.087(3) Uani 1 1 d .
H11 H -0.3220 0.0825 -0.0242 0.105 Uiso 1 1 calc R
C12 C -0.2473(9) 0.1775(5) -0.0026(3) 0.072(3) Uani 1 1 d .
H12 H -0.2154 0.1625 0.0268 0.087 Uiso 1 1 calc R
C13 C -0.2421(8) 0.3148(5) 0.0719(2) 0.060(2) Uani 1 1 d .
H13A H -0.3309 0.3301 0.0591 0.072 Uiso 1 1 calc R
H13B H -0.2514 0.2684 0.0857 0.072 Uiso 1 1 calc R
C14 C -0.1893(8) 0.3657(4) 0.1081(2) 0.055(2) Uani 1 1 d .
C15 C -0.2446(10) 0.4187(6) 0.1299(3) 0.089(3) Uani 1 1 d .
H15 H -0.3334 0.4340 0.1247 0.107 Uiso 1 1 calc R
C16 C -0.1451(11) 0.4477(5) 0.1625(3) 0.083(3) Uani 1 1 d .
H16 H -0.1572 0.4848 0.1826 0.100 Uiso 1 1 calc R
C17 C -0.0301(8) 0.4121(4) 0.1592(2) 0.053(2) Uani 1 1 d .
C18 C 0.1051(8) 0.4173(4) 0.1850(3) 0.056(2) Uani 1 1 d .
H18A H 0.1044 0.4543 0.2081 0.067 Uiso 1 1 calc R
H18B H 0.1702 0.4306 0.1640 0.067 Uiso 1 1 calc R
C19 C 0.0369(7) 0.3233(4) 0.2558(2) 0.0468(18) Uani 1 1 d .
C20 C -0.0072(8) 0.3790(5) 0.2801(3) 0.065(2) Uani 1 1 d .
H20 H 0.0211 0.4247 0.2738 0.078 Uiso 1 1 calc R
C21 C -0.0923(10) 0.3691(6) 0.3136(3) 0.079(3) Uani 1 1 d .
H21 H -0.1202 0.4076 0.3302 0.094 Uiso 1 1 calc R
C22 C -0.1349(11) 0.3029(8) 0.3222(4) 0.097(3) Uani 1 1 d .
H22 H -0.1933 0.2958 0.3446 0.117 Uiso 1 1 calc R
C23 C -0.0926(12) 0.2456(6) 0.2979(4) 0.104(4) Uani 1 1 d .
H23 H -0.1214 0.1999 0.3041 0.124 Uiso 1 1 calc R
C24 C -0.0071(10) 0.2569(5) 0.2646(3) 0.076(3) Uani 1 1 d .
H24 H 0.0208 0.2186 0.2478 0.092 Uiso 1 1 calc R
C25 C 0.3153(8) 0.3584(4) 0.2469(3) 0.056(2) Uani 1 1 d .
C26 C 0.3237(9) 0.3690(5) 0.2944(3) 0.072(3) Uani 1 1 d .
H26 H 0.2490 0.3622 0.3105 0.087 Uiso 1 1 calc R
C27 C 0.4459(13) 0.3898(7) 0.3171(4) 0.108(4) Uani 1 1 d .
H27 H 0.4526 0.3979 0.3486 0.129 Uiso 1 1 calc R
C28 C 0.5531(13) 0.3982(8) 0.2946(6) 0.128(5) Uani 1 1 d .
H28 H 0.6340 0.4119 0.3108 0.154 Uiso 1 1 calc R
C29 C 0.5482(11) 0.3873(7) 0.2476(5) 0.122(5) Uani 1 1 d .
H29 H 0.6244 0.3935 0.2322 0.146 Uiso 1 1 calc R
C30 C 0.4270(10) 0.3669(5) 0.2240(4) 0.083(3) Uani 1 1 d .
H30 H 0.4215 0.3589 0.1924 0.099 Uiso 1 1 calc R
C31 C 0.4898(8) 0.1424(4) 0.2008(3) 0.054(2) Uani 1 1 d .
C32 C 0.5584(10) 0.1885(6) 0.1759(3) 0.081(3) Uani 1 1 d .
H32 H 0.5119 0.2241 0.1589 0.097 Uiso 1 1 calc R
C33 C 0.6963(11) 0.1832(7) 0.1757(4) 0.112(4) Uani 1 1 d .
H33 H 0.7424 0.2157 0.1591 0.134 Uiso 1 1 calc R
C34 C 0.7649(11) 0.1299(7) 0.1998(4) 0.099(4) Uani 1 1 d .
H34 H 0.8573 0.1253 0.1989 0.118 Uiso 1 1 calc R
C35 C 0.6987(11) 0.0844(6) 0.2247(4) 0.094(3) Uani 1 1 d .
H35 H 0.7454 0.0484 0.2413 0.112 Uiso 1 1 calc R
C36 C 0.5616(9) 0.0909(5) 0.2258(3) 0.067(2) Uani 1 1 d .
H36 H 0.5170 0.0598 0.2438 0.080 Uiso 1 1 calc R
C37 C 0.2590(8) 0.1198(4) 0.2509(2) 0.053(2) Uani 1 1 d .
C38 C 0.3225(10) 0.1549(6) 0.2892(3) 0.091(3) Uani 1 1 d .
H38 H 0.3897 0.1881 0.2858 0.109 Uiso 1 1 calc R
C39 C 0.2837(14) 0.1394(9) 0.3323(4) 0.133(6) Uani 1 1 d .
H39 H 0.3280 0.1608 0.3582 0.159 Uiso 1 1 calc R
C40 C 0.1809(15) 0.0931(8) 0.3370(4) 0.112(5) Uani 1 1 d .
H40 H 0.1542 0.0844 0.3661 0.135 Uiso 1 1 calc R
C41 C 0.1176(12) 0.0600(6) 0.3002(4) 0.095(3) Uani 1 1 d .
H41 H 0.0481 0.0283 0.3038 0.114 Uiso 1 1 calc R
C42 C 0.1572(10) 0.0735(5) 0.2564(3) 0.074(3) Uani 1 1 d .
H42 H 0.1135 0.0507 0.2309 0.089 Uiso 1 1 calc R
C43 C 0.2696(8) 0.0630(4) 0.1594(3) 0.055(2) Uani 1 1 d .
H43A H 0.3034 0.0215 0.1765 0.066 Uiso 1 1 calc R
H43B H 0.1733 0.0577 0.1521 0.066 Uiso 1 1 calc R
C44 C 0.3364(8) 0.0697(4) 0.1163(2) 0.0501(19) Uani 1 1 d .
C45 C 0.4365(9) 0.0333(5) 0.0995(3) 0.073(3) Uani 1 1 d .
H45 H 0.4779 -0.0074 0.1122 0.087 Uiso 1 1 calc R
C46 C 0.4673(10) 0.0684(5) 0.0590(3) 0.081(3) Uani 1 1 d .
H46 H 0.5321 0.0542 0.0402 0.097 Uiso 1 1 calc R
C47 C 0.3868(8) 0.1259(4) 0.0523(3) 0.052(2) Uani 1 1 d .
C48 C 0.3792(7) 0.1841(5) 0.0186(3) 0.058(2) Uani 1 1 d .
H48A H 0.4334 0.1719 -0.0060 0.069 Uiso 1 1 calc R
H48B H 0.4171 0.2267 0.0335 0.069 Uiso 1 1 calc R
C49 C 0.1616(8) 0.1224(4) -0.0381(3) 0.0500(19) Uani 1 1 d .
C50 C 0.2456(9) 0.0884(5) -0.0654(3) 0.074(3) Uani 1 1 d .
H50 H 0.3293 0.1082 -0.0689 0.089 Uiso 1 1 calc R
C51 C 0.2098(11) 0.0261(6) -0.0878(3) 0.083(3) Uani 1 1 d .
H51 H 0.2683 0.0046 -0.1064 0.100 Uiso 1 1 calc R
C52 C 0.0889(13) -0.0038(5) -0.0827(3) 0.086(3) Uani 1 1 d .
H52 H 0.0653 -0.0470 -0.0966 0.103 Uiso 1 1 calc R
C53 C 0.0029(13) 0.0300(7) -0.0573(4) 0.114(4) Uani 1 1 d .
H53 H -0.0823 0.0111 -0.0550 0.137 Uiso 1 1 calc R
C54 C 0.0403(11) 0.0921(6) -0.0346(4) 0.097(4) Uani 1 1 d .
H54 H -0.0193 0.1137 -0.0165 0.117 Uiso 1 1 calc R
C55 C 0.2305(9) 0.2680(5) -0.0511(3) 0.061(2) Uani 1 1 d .
C56 C 0.1437(12) 0.2706(6) -0.0907(3) 0.094(3) Uani 1 1 d .
H56 H 0.0753 0.2372 -0.0959 0.113 Uiso 1 1 calc R
C57 C 0.1594(15) 0.3245(8) -0.1234(4) 0.116(5) Uani 1 1 d .
H57 H 0.1024 0.3257 -0.1506 0.139 Uiso 1 1 calc R
C58 C 0.2560(19) 0.3743(7) -0.1155(5) 0.128(6) Uani 1 1 d .
H58 H 0.2646 0.4103 -0.1368 0.154 Uiso 1 1 calc R
C59 C 0.3388(19) 0.3714(8) -0.0769(6) 0.156(6) Uani 1 1 d .
H59 H 0.4067 0.4050 -0.0715 0.187 Uiso 1 1 calc R
C60 C 0.3246(15) 0.3192(7) -0.0453(4) 0.130(5) Uani 1 1 d .
H60 H 0.3831 0.3191 -0.0184 0.155 Uiso 1 1 calc R
N1 N -0.0588(7) 0.3628(4) 0.1260(2) 0.0540(18) Uani 1 1 d .
H1N H -0.014(8) 0.333(4) 0.120(3) 0.065 Uiso 1 1 d .
N2 N 0.3060(7) 0.1256(4) 0.0869(2) 0.0540(19) Uani 1 1 d .
H2N H 0.247(8) 0.147(5) 0.090(3) 0.065 Uiso 1 1 d .
P1 P -0.1320(2) 0.30657(11) 0.02445(6) 0.0537(6) Uani 1 1 d .
P2 P 0.2060(2) 0.20309(12) -0.00632(6) 0.0507(5) Uani 1 1 d .
P3 P 0.3062(2) 0.14391(11) 0.19420(6) 0.0476(5) Uani 1 1 d .
P4 P 0.1566(2) 0.33292(11) 0.21317(6) 0.0466(5) Uani 1 1 d .
Cl1 Cl 0.2581(2) 0.30678(10) 0.09815(6) 0.0543(5) Uani 1 1 d .
Cl2 Cl 0.01153(18) 0.18835(10) 0.11425(6) 0.0505(5) Uani 1 1 d .
Cu1 Cu 0.07397(10) 0.25300(5) 0.04484(3) 0.0549(3) Uani 1 1 d .
Cu2 Cu 0.19328(10) 0.24185(5) 0.16570(3) 0.0517(3) Uani 1 1 d .

loop_
_atom_site_aniso_label
_atom_site_aniso_U_11
_atom_site_aniso_U_22
_atom_site_aniso_U_33
_atom_site_aniso_U_23
_atom_site_aniso_U_13
_atom_site_aniso_U_12
C1 0.076(6) 0.064(6) 0.039(4) -0.006(4) -0.002(4) 0.002(5)
C2 0.102(8) 0.085(7) 0.076(7) 0.010(6) -0.005(6) 0.030(7)
C3 0.130(11) 0.097(9) 0.095(9) 0.009(7) -0.003(8) 0.044(8)
C4 0.158(12) 0.067(7) 0.064(7) 0.008(5) -0.015(7) 0.024(8)
C5 0.142(11) 0.078(7) 0.068(7) 0.013(6) 0.009(7) -0.005(8)
C6 0.108(8) 0.067(6) 0.056(6) 0.007(5) 0.011(5) 0.005(6)
C7 0.057(5) 0.068(6) 0.044(4) 0.004(4) -0.002(4) 0.001(4)
C8 0.147(11) 0.081(7) 0.065(7) -0.004(5) -0.027(7) -0.020(7)
C9 0.183(14) 0.139(12) 0.063(7) 0.004(8) -0.030(8) -0.055(11)
C10 0.102(9) 0.134(12) 0.087(9) -0.037(8) -0.009(7) -0.039(8)
C11 0.066(7) 0.080(7) 0.117(9) -0.006(7) 0.012(6) -0.014(6)
C12 0.060(6) 0.076(7) 0.079(6) 0.002(5) -0.004(5) -0.002(5)
C13 0.060(5) 0.074(6) 0.043(4) 0.007(4) -0.001(4) 0.007(4)
C14 0.060(5) 0.074(6) 0.030(4) 0.002(4) 0.000(4) 0.015(4)
C15 0.078(7) 0.122(9) 0.064(6) -0.014(6) -0.005(5) 0.051(7)
C16 0.106(8) 0.083(7) 0.057(6) -0.015(5) -0.012(5) 0.040(6)
C17 0.069(6) 0.054(5) 0.035(4) 0.007(4) 0.000(4) 0.012(4)
C18 0.077(6) 0.043(4) 0.046(4) -0.003(4) -0.001(4) -0.001(4)
C19 0.047(5) 0.059(5) 0.033(4) 0.002(4) -0.003(3) -0.002(4)
C20 0.061(6) 0.075(6) 0.059(5) -0.013(5) 0.010(4) 0.001(5)
C21 0.069(7) 0.095(8) 0.074(7) -0.022(6) 0.017(5) 0.002(6)
C22 0.076(7) 0.136(11) 0.083(8) 0.007(8) 0.027(6) -0.008(8)
C23 0.111(10) 0.084(8) 0.123(10) 0.017(7) 0.043(8) -0.007(7)
C24 0.084(7) 0.063(6) 0.087(7) -0.011(5) 0.031(6) -0.005(5)
C25 0.044(5) 0.054(5) 0.067(6) -0.013(4) -0.010(4) 0.001(4)
C26 0.060(6) 0.096(7) 0.056(5) -0.016(5) -0.018(4) 0.005(5)
C27 0.092(9) 0.144(11) 0.079(8) -0.033(7) -0.028(7) 0.018(8)
C28 0.064(8) 0.150(13) 0.158(14) -0.041(11) -0.049(9) 0.022(8)
C29 0.056(7) 0.163(13) 0.146(12) -0.028(10) 0.007(8) -0.024(8)
C30 0.063(7) 0.100(8) 0.085(7) -0.011(6) 0.006(6) -0.011(6)
C31 0.057(5) 0.060(5) 0.044(4) 0.010(4) 0.001(4) 0.006(4)
C32 0.069(7) 0.098(8) 0.074(6) 0.035(6) 0.001(5) -0.009(6)
C33 0.067(7) 0.165(13) 0.104(9) 0.051(9) 0.017(6) -0.027(8)
C34 0.060(7) 0.137(11) 0.099(8) 0.014(8) 0.010(6) 0.009(7)
C35 0.075(8) 0.105(9) 0.098(8) 0.029(7) -0.004(6) 0.005(7)
C36 0.053(6) 0.078(6) 0.069(6) 0.013(5) -0.003(4) 0.002(5)
C37 0.052(5) 0.064(5) 0.042(4) 0.019(4) -0.004(4) 0.008(4)
C38 0.084(7) 0.147(10) 0.040(5) 0.002(6) -0.001(5) -0.005(7)
C39 0.113(11) 0.239(18) 0.045(7) -0.007(8) 0.002(7) -0.003(11)
C40 0.121(11) 0.164(13) 0.057(7) 0.031(8) 0.036(7) 0.040(10)
C41 0.112(9) 0.084(8) 0.096(9) 0.032(7) 0.047(8) 0.017(7)
C42 0.080(7) 0.072(6) 0.071(6) 0.016(5) 0.015(5) 0.003(5)
C43 0.057(5) 0.051(5) 0.054(5) 0.009(4) -0.012(4) 0.001(4)
C44 0.053(5) 0.055(5) 0.039(4) -0.001(4) -0.014(4) 0.005(4)
C45 0.083(7) 0.054(5) 0.081(7) 0.002(5) 0.013(5) 0.029(5)
C46 0.081(7) 0.093(7) 0.070(6) 0.004(6) 0.013(5) 0.036(6)
C47 0.046(5) 0.068(5) 0.042(4) -0.003(4) 0.004(4) 0.013(4)
C48 0.043(5) 0.079(6) 0.051(5) -0.003(4) 0.002(4) 0.013(4)
C49 0.039(5) 0.060(5) 0.049(5) -0.004(4) -0.003(4) 0.006(4)
C50 0.059(6) 0.082(7) 0.081(6) -0.024(5) 0.009(5) -0.001(5)
C51 0.082(8) 0.082(7) 0.082(7) -0.021(6) -0.005(6) 0.020(6)
C52 0.117(10) 0.063(6) 0.073(7) -0.010(5) -0.015(7) -0.003(7)
C53 0.114(10) 0.128(11) 0.105(9) -0.032(8) 0.028(8) -0.041(9)
C54 0.087(8) 0.109(9) 0.099(8) -0.041(7) 0.025(6) -0.010(7)
C55 0.072(6) 0.065(6) 0.047(5) 0.002(4) 0.008(4) 0.021(5)
C56 0.108(9) 0.112(9) 0.061(6) 0.019(6) 0.003(6) 0.039(7)
C57 0.135(12) 0.143(13) 0.069(8) 0.039(8) 0.009(7) 0.057(10)
C58 0.205(18) 0.086(10) 0.099(11) 0.036(8) 0.048(11) 0.030(11)
C59 0.216(18) 0.117(12) 0.132(13) 0.049(10) 0.013(12) -0.056(12)
C60 0.180(14) 0.110(10) 0.091(9) 0.026(8) -0.025(9) -0.047(10)
N1 0.063(5) 0.053(4) 0.045(4) -0.004(3) 0.001(3) 0.015(3)
N2 0.055(5) 0.061(5) 0.044(4) 0.003(3) -0.003(4) 0.020(3)
P1 0.0649(14) 0.0593(13) 0.0350(11) 0.0029(9) -0.0037(9) 0.0029(11)
P2 0.0511(12) 0.0630(13) 0.0371(11) 0.0005(9) -0.0001(9) 0.0105(11)
P3 0.0515(12) 0.0511(12) 0.0379(10) 0.0068(9) -0.0068(9) 0.0025(10)
P4 0.0517(12) 0.0490(12) 0.0370(10) -0.0032(9) -0.0062(9) -0.0015(10)
Cl1 0.0662(13) 0.0510(11) 0.0459(11) 0.0022(9) 0.0068(9) -0.0020(10)
Cl2 0.0500(11) 0.0519(11) 0.0480(11) 0.0039(8) -0.0024(8) -0.0005(9)
Cu1 0.0563(6) 0.0673(7) 0.0400(5) 0.0013(5) 0.0004(4) 0.0089(5)
Cu2 0.0657(7) 0.0502(6) 0.0372(5) 0.0006(4) -0.0052(4) 0.0062(5)

loop_
_atom_type_symbol
_atom_type_description
_atom_type_scat_dispersion_real
_atom_type_scat_dispersion_imag
_atom_type_scat_source
C C 0.0033 0.0016 'International Tables Vol C Tables 4.2.6.8 and 6.1.1.4'
H H 0.0000 0.0000 'International Tables Vol C Tables 4.2.6.8 and 6.1.1.4'
N N 0.0061 0.0033 'International Tables Vol C Tables 4.2.6.8 and 6.1.1.4'
P P 0.1023 0.0942 'International Tables Vol C Tables 4.2.6.8 and 6.1.1.4'
Cl Cl 0.1484 0.1585 'International Tables Vol C Tables 4.2.6.8 and 6.1.1.4'
Cu Cu 0.3201 1.2651 'International Tables Vol C Tables 4.2.6.8 and 6.1.1.4'

loop_
_geom_angle_atom_site_label_1
_geom_angle_atom_site_label_2
_geom_angle_atom_site_label_3
_geom_angle
C2 C1 C6 119.8(9)
C2 C1 P1 121.9(8)
C6 C1 P1 118.2(7)
C1 C2 C3 118.4(11)
C1 C2 H2 120.8
C3 C2 H2 120.8
C4 C3 C2 119.5(11)
C4 C3 H3 120.3
C2 C3 H3 120.3
C3 C4 C5 122.8(11)
C3 C4 H4 118.6
C5 C4 H4 118.6
C4 C5 C6 117.6(11)
C4 C5 H5 121.2
C6 C5 H5 121.2
C1 C6 C5 121.7(10)
C1 C6 H6 119.1
C5 C6 H6 119.1
C8 C7 C12 117.5(8)
C8 C7 P1 122.7(7)
C12 C7 P1 119.6(6)
C7 C8 C9 121.5(11)
C7 C8 H8 119.2
C9 C8 H8 119.2
C10 C9 C8 120.4(11)
C10 C9 H9 119.8
C8 C9 H9 119.8
C9 C10 C11 119.5(11)
C9 C10 H10 120.3
C11 C10 H10 120.3
C10 C11 C12 120.1(11)
C10 C11 H11 120.0
C12 C11 H11 120.0
C7 C12 C11 121.1(9)
C7 C12 H12 119.5
C11 C12 H12 119.5
C14 C13 P1 112.9(6)
C14 C13 H13A 109.0
P1 C13 H13A 109.0
C14 C13 H13B 109.0
P1 C13 H13B 109.0
H13A C13 H13B 107.8
C15 C14 N1 105.9(8)
C15 C14 C13 133.6(8)
N1 C14 C13 120.5(7)
C14 C15 C16 108.3(8)
C14 C15 H15 125.9
C16 C15 H15 125.9
C17 C16 C15 107.9(8)
C17 C16 H16 126.0
C15 C16 H16 126.0
C16 C17 N1 105.9(7)
C16 C17 C18 132.3(8)
N1 C17 C18 121.7(7)
C17 C18 P4 111.6(5)
C17 C18 H18A 109.3
P4 C18 H18A 109.3
C17 C18 H18B 109.3
P4 C18 H18B 109.3
H18A C18 H18B 108.0
C24 C19 C20 118.8(8)
C24 C19 P4 117.9(6)
C20 C19 P4 123.2(6)
C19 C20 C21 121.6(9)
C19 C20 H20 119.2
C21 C20 H20 119.2
C22 C21 C20 119.2(10)
C22 C21 H21 120.4
C20 C21 H21 120.4
C21 C22 C23 120.6(10)
C21 C22 H22 119.7
C23 C22 H22 119.7
C24 C23 C22 119.1(10)
C24 C23 H23 120.4
C22 C23 H23 120.4
C19 C24 C23 120.8(9)
C19 C24 H24 119.6
C23 C24 H24 119.6
C30 C25 C26 120.1(8)
C30 C25 P4 117.9(7)
C26 C25 P4 122.0(7)
C27 C26 C25 118.4(10)
C27 C26 H26 120.8
C25 C26 H26 120.8
C28 C27 C26 121.2(11)
C28 C27 H27 119.4
C26 C27 H27 119.4
C27 C28 C29 121.7(12)
C27 C28 H28 119.2
C29 C28 H28 119.2
C28 C29 C30 118.4(12)
C28 C29 H29 120.8
C30 C29 H29 120.8
C25 C30 C29 120.2(10)
C25 C30 H30 119.9
C29 C30 H30 119.9
C32 C31 C36 118.1(8)
C32 C31 P3 119.3(6)
C36 C31 P3 122.1(7)
C31 C32 C33 120.9(9)
C31 C32 H32 119.6
C33 C32 H32 119.6
C34 C33 C32 119.8(10)
C34 C33 H33 120.1
C32 C33 H33 120.1
C35 C34 C33 119.9(10)
C35 C34 H34 120.0
C33 C34 H34 120.0
C34 C35 C36 120.1(10)
C34 C35 H35 120.0
C36 C35 H35 120.0
C31 C36 C35 121.2(9)
C31 C36 H36 119.4
C35 C36 H36 119.4
C42 C37 C38 119.5(8)
C42 C37 P3 122.1(7)
C38 C37 P3 118.1(7)
C39 C38 C37 118.8(11)
C39 C38 H38 120.6
C37 C38 H38 120.6
C40 C39 C38 120.6(12)
C40 C39 H39 119.7
C38 C39 H39 119.7
C41 C40 C39 120.9(11)
C41 C40 H40 119.5
C39 C40 H40 119.5
C40 C41 C42 119.5(11)
C40 C41 H41 120.2
C42 C41 H41 120.2
C37 C42 C41 120.6(10)
C37 C42 H42 119.7
C41 C42 H42 119.7
C44 C43 P3 108.4(5)
C44 C43 H43A 110.0
P3 C43 H43A 110.0
C44 C43 H43B 110.0
P3 C43 H43B 110.0
H43A C43 H43B 108.4
C45 C44 N2 106.7(7)
C45 C44 C43 132.7(7)
N2 C44 C43 120.3(7)
C44 C45 C46 107.5(8)
C44 C45 H45 126.3
C46 C45 H45 126.3
C47 C46 C45 108.5(8)
C47 C46 H46 125.8
C45 C46 H46 125.8
C46 C47 N2 106.3(7)
C46 C47 C48 133.1(8)
N2 C47 C48 120.5(7)
C47 C48 P2 113.0(6)
C47 C48 H48A 109.0
P2 C48 H48A 109.0
C47 C48 H48B 109.0
P2 C48 H48B 109.0
H48A C48 H48B 107.8
C54 C49 C50 116.8(8)
C54 C49 P2 119.3(7)
C50 C49 P2 123.8(7)
C51 C50 C49 122.1(9)
C51 C50 H50 119.0
C49 C50 H50 119.0
C52 C51 C50 119.6(10)
C52 C51 H51 120.2
C50 C51 H51 120.2
C53 C52 C51 119.3(10)
C53 C52 H52 120.3
C51 C52 H52 120.3
C52 C53 C54 120.5(11)
C52 C53 H53 119.8
C54 C53 H53 119.8
C49 C54 C53 121.6(10)
C49 C54 H54 119.2
C53 C54 H54 119.2
C60 C55 C56 116.9(10)
C60 C55 P2 122.3(8)
C56 C55 P2 120.5(8)
C55 C56 C57 119.4(12)
C55 C56 H56 120.3
C57 C56 H56 120.3
C58 C57 C56 120.7(12)
C58 C57 H57 119.7
C56 C57 H57 119.7
C59 C58 C57 119.3(13)
C59 C58 H58 120.4
C57 C58 H58 120.4
C58 C59 C60 120.3(15)
C58 C59 H59 119.9
C60 C59 H59 119.9
C55 C60 C59 123.4(12)
C55 C60 H60 118.3
C59 C60 H60 118.3
C17 N1 C14 112.0(7)
C17 N1 H1N 127(7)
C14 N1 H1N 121(7)
C47 N2 C44 111.0(7)
C47 N2 H2N 130(7)
C44 N2 H2N 118(7)
C1 P1 C7 102.7(4)
C1 P1 C13 105.9(4)
C7 P1 C13 101.3(4)
C1 P1 Cu1 121.7(3)
C7 P1 Cu1 107.8(3)
C13 P1 Cu1 115.0(3)
C49 P2 C55 103.8(4)
C49 P2 C48 102.2(4)
C55 P2 C48 102.9(4)
C49 P2 Cu1 123.4(3)
C55 P2 Cu1 108.7(3)
C48 P2 Cu1 113.6(3)
C37 P3 C31 104.5(3)
C37 P3 C43 103.8(4)
C31 P3 C43 100.7(4)
C37 P3 Cu2 111.7(3)
C31 P3 Cu2 120.4(3)
C43 P3 Cu2 113.9(2)
C19 P4 C18 102.6(4)
C19 P4 C25 104.4(4)
C18 P4 C25 101.6(4)
C19 P4 Cu2 120.2(3)
C18 P4 Cu2 115.9(3)
C25 P4 Cu2 110.0(3)
Cu2 Cl1 Cu1 93.50(7)
Cu2 Cl2 Cu1 93.82(7)
P2 Cu1 P1 124.48(8)
P2 Cu1 Cl2 122.48(8)
P1 Cu1 Cl2 97.61(8)
P2 Cu1 Cl1 97.85(8)
P1 Cu1 Cl1 124.20(8)
Cl2 Cu1 Cl1 85.45(7)
P4 Cu2 P3 119.75(8)
P4 Cu2 Cl2 122.14(8)
P3 Cu2 Cl2 101.52(8)
P4 Cu2 Cl1 100.78(8)
P3 Cu2 Cl1 122.32(8)
Cl2 Cu2 Cl1 87.23(7)

loop_
_geom_bond_atom_site_label_1
_geom_bond_atom_site_label_2
_geom_bond_distance
C1 C2 1.374(12)
C1 C6 1.373(12)
C1 P1 1.815(9)
C2 C3 1.438(15)
C2 H2 0.9300
C3 C4 1.328(16)
C3 H3 0.9300
C4 C5 1.376(15)
C4 H4 0.9300
C5 C6 1.384(13)
C5 H5 0.9300
C6 H6 0.9300
C7 C8 1.358(11)
C7 C12 1.372(11)
C7 P1 1.824(8)
C8 C9 1.381(14)
C8 H8 0.9300
C9 C10 1.342(16)
C9 H9 0.9300
C10 C11 1.359(15)
C10 H10 0.9300
C11 C12 1.380(13)
C11 H11 0.9300
C12 H12 0.9300
C13 C14 1.485(11)
C13 P1 1.861(8)
C13 H13A 0.9700
C13 H13B 0.9700
C14 C15 1.335(11)
C14 N1 1.357(10)
C15 C16 1.413(13)
C15 H15 0.9300
C16 C17 1.342(11)
C16 H16 0.9300
C17 N1 1.351(10)
C17 C18 1.481(11)
C18 P4 1.839(7)
C18 H18A 0.9700
C18 H18B 0.9700
C19 C24 1.358(11)
C19 C20 1.365(11)
C19 P4 1.821(8)
C20 C21 1.372(12)
C20 H20 0.9300
C21 C22 1.349(14)
C21 H21 0.9300
C22 C23 1.381(15)
C22 H22 0.9300
C23 C24 1.376(14)
C23 H23 0.9300
C24 H24 0.9300
C25 C30 1.368(12)
C25 C26 1.396(11)
C25 P4 1.843(7)
C26 C27 1.383(13)
C26 H26 0.9300
C27 C28 1.321(17)
C27 H27 0.9300
C28 C29 1.384(17)
C28 H28 0.9300
C29 C30 1.385(14)
C29 H29 0.9300
C30 H30 0.9300
C31 C32 1.360(11)
C31 C36 1.372(10)
C31 P3 1.825(8)
C32 C33 1.381(13)
C32 H32 0.9300
C33 C34 1.370(15)
C33 H33 0.9300
C34 C35 1.341(14)
C34 H34 0.9300
C35 C36 1.378(13)
C35 H35 0.9300
C36 H36 0.9300
C37 C42 1.361(11)
C37 C38 1.394(12)
C37 P3 1.825(8)
C38 C39 1.385(14)
C38 H38 0.9300
C39 C40 1.364(17)
C39 H39 0.9300
C40 C41 1.343(16)
C40 H40 0.9300
C41 C42 1.400(13)
C41 H41 0.9300
C42 H42 0.9300
C43 C44 1.488(11)
C43 P3 1.847(8)
C43 H43A 0.9700
C43 H43B 0.9700
C44 C45 1.345(11)
C44 N2 1.374(9)
C45 C46 1.416(12)
C45 H45 0.9300
C46 C47 1.351(11)
C46 H46 0.9300
C47 N2 1.354(10)
C47 C48 1.471(11)
C48 P2 1.843(7)
C48 H48A 0.9700
C48 H48B 0.9700
C49 C54 1.353(12)
C49 C50 1.374(11)
C49 P2 1.811(8)
C50 C51 1.372(12)
C50 H50 0.9300
C51 C52 1.355(14)
C51 H51 0.9300
C52 C53 1.351(15)
C52 H52 0.9300
C53 C54 1.376(14)
C53 H53 0.9300
C54 H54 0.9300
C55 C60 1.345(14)
C55 C56 1.374(12)
C55 P2 1.824(9)
C56 C57 1.415(15)
C56 H56 0.9300
C57 C58 1.347(18)
C57 H57 0.9300
C58 C59 1.329(19)
C58 H58 0.9300
C59 C60 1.365(16)
C59 H59 0.9300
C60 H60 0.9300
N1 H1N 0.76(8)
N2 H2N 0.72(8)
P1 Cu1 2.314(2)
P2 Cu1 2.293(2)
P3 Cu2 2.275(2)
P4 Cu2 2.258(2)
Cl1 Cu2 2.463(2)
Cl1 Cu1 2.500(2)
Cl2 Cu2 2.452(2)
Cl2 Cu1 2.497(2)

loop_
_geom_hbond_atom_site_label_D
_geom_hbond_atom_site_label_H
_geom_hbond_atom_site_label_A
_geom_hbond_distance_DH
_geom_hbond_distance_HA
_geom_hbond_distance_DA
_geom_hbond_angle_DHA
N1 H1N Cl2 0.76(8) 2.74(8) 3.383(7) 145(8)
N1 H1N Cl1 0.76(8) 2.89(8) 3.509(7) 141(8)
N2 H2N Cl2 0.72(8) 2.65(8) 3.341(7) 162(9)

loop_
_geom_torsion_atom_site_label_1
_geom_torsion_atom_site_label_2
_geom_torsion_atom_site_label_3
_geom_torsion_atom_site_label_4
_geom_torsion
C6 C1 C2 C3 0.1(14)
P1 C1 C2 C3 -177.6(8)
C1 C2 C3 C4 2.4(17)
C2 C3 C4 C5 -2.5(19)
C3 C4 C5 C6 0.1(17)
C2 C1 C6 C5 -2.6(14)
P1 C1 C6 C5 175.2(7)
C4 C5 C6 C1 2.5(15)
C12 C7 C8 C9 -0.8(17)
P1 C7 C8 C9 172.6(11)
C7 C8 C9 C10 0(2)
C8 C9 C10 C11 1(2)
C9 C10 C11 C12 -1.6(19)
C8 C7 C12 C11 0.0(14)
P1 C7 C12 C11 -173.6(7)
C10 C11 C12 C7 1.2(16)
P1 C13 C14 C15 132.9(10)
P1 C13 C14 N1 -48.0(9)
N1 C14 C15 C16 -1.0(11)
C13 C14 C15 C16 178.2(9)
C14 C15 C16 C17 0.9(12)
C15 C16 C17 N1 -0.5(11)
C15 C16 C17 C18 -178.1(9)
C16 C17 C18 P4 120.9(10)
N1 C17 C18 P4 -56.3(9)
C24 C19 C20 C21 1.3(12)
P4 C19 C20 C21 -176.7(7)
C19 C20 C21 C22 -1.0(14)
C20 C21 C22 C23 0.7(17)
C21 C22 C23 C24 -0.6(18)
C20 C19 C24 C23 -1.2(14)
P4 C19 C24 C23 176.8(8)
C22 C23 C24 C19 0.9(17)
C30 C25 C26 C27 1.6(14)
P4 C25 C26 C27 -178.4(8)
C25 C26 C27 C28 -1.2(18)
C26 C27 C28 C29 0(2)
C27 C28 C29 C30 0(2)
C26 C25 C30 C29 -1.3(15)
P4 C25 C30 C29 178.8(9)
C28 C29 C30 C25 0.5(19)
C36 C31 C32 C33 0.5(15)
P3 C31 C32 C33 -172.0(9)
C31 C32 C33 C34 1.5(18)
C32 C33 C34 C35 -2(2)
C33 C34 C35 C36 0.5(19)
C32 C31 C36 C35 -2.0(14)
P3 C31 C36 C35 170.2(8)
C34 C35 C36 C31 1.6(17)
C42 C37 C38 C39 2.6(15)
P3 C37 C38 C39 177.2(9)
C37 C38 C39 C40 -3(2)
C38 C39 C40 C41 2(2)
C39 C40 C41 C42 -0.4(19)
C38 C37 C42 C41 -1.2(14)
P3 C37 C42 C41 -175.5(7)
C40 C41 C42 C37 0.1(15)
P3 C43 C44 C45 114.9(9)
P3 C43 C44 N2 -58.4(8)
N2 C44 C45 C46 0.1(10)
C43 C44 C45 C46 -173.9(8)
C44 C45 C46 C47 0.9(11)
C45 C46 C47 N2 -1.5(10)
C45 C46 C47 C48 175.0(9)
C46 C47 C48 P2 134.0(9)
N2 C47 C48 P2 -50.0(9)
C54 C49 C50 C51 -0.8(14)
P2 C49 C50 C51 178.0(7)
C49 C50 C51 C52 -0.8(15)
C50 C51 C52 C53 3.0(16)
C51 C52 C53 C54 -3.6(18)
C50 C49 C54 C53 0.2(16)
P2 C49 C54 C53 -178.6(9)
C52 C53 C54 C49 2.0(19)
C60 C55 C56 C57 1.7(16)
P2 C55 C56 C57 175.7(8)
C55 C56 C57 C58 -1.8(19)
C56 C57 C58 C59 1(2)
C57 C58 C59 C60 -1(3)
C56 C55 C60 C59 -1(2)
P2 C55 C60 C59 -175.3(13)
C58 C59 C60 C55 1(3)
C16 C17 N1 C14 -0.1(10)
C18 C17 N1 C14 177.8(7)
C15 C14 N1 C17 0.7(10)
C13 C14 N1 C17 -178.6(7)
C46 C47 N2 C44 1.6(10)
C48 C47 N2 C44 -175.4(7)
C45 C44 N2 C47 -1.1(9)
C43 C44 N2 C47 173.8(7)
C2 C1 P1 C7 81.0(8)
C6 C1 P1 C7 -96.8(7)
C2 C1 P1 C13 -24.9(8)
C6 C1 P1 C13 157.4(7)
C2 C1 P1 Cu1 -158.6(6)
C6 C1 P1 Cu1 23.7(8)
C8 C7 P1 C1 8.5(10)
C12 C7 P1 C1 -178.2(7)
C8 C7 P1 C13 117.8(9)
C12 C7 P1 C13 -68.9(8)
C8 C7 P1 Cu1 -121.1(8)
C12 C7 P1 Cu1 52.2(8)
C14 C13 P1 C1 -68.9(6)
C14 C13 P1 C7 -175.8(6)
C14 C13 P1 Cu1 68.4(6)
C54 C49 P2 C55 -118.7(8)
C50 C49 P2 C55 62.6(8)
C54 C49 P2 C48 134.5(8)
C50 C49 P2 C48 -44.2(8)
C54 C49 P2 Cu1 5.2(9)
C50 C49 P2 Cu1 -173.5(6)
C60 C55 P2 C49 -144.5(10)
C56 C55 P2 C49 41.8(8)
C60 C55 P2 C48 -38.3(10)
C56 C55 P2 C48 148.1(7)
C60 C55 P2 Cu1 82.5(10)
C56 C55 P2 Cu1 -91.1(7)
C47 C48 P2 C49 -65.6(6)
C47 C48 P2 C55 -173.1(6)
C47 C48 P2 Cu1 69.6(6)
C42 C37 P3 C31 -137.0(7)
C38 C37 P3 C31 48.6(8)
C42 C37 P3 C43 -31.9(8)
C38 C37 P3 C43 153.7(7)
C42 C37 P3 Cu2 91.2(7)
C38 C37 P3 Cu2 -83.2(7)
C32 C31 P3 C37 -147.4(8)
C36 C31 P3 C37 40.5(8)
C32 C31 P3 C43 105.2(8)
C36 C31 P3 C43 -67.0(8)
C32 C31 P3 Cu2 -20.8(9)
C36 C31 P3 Cu2 167.0(6)
C44 C43 P3 C37 -165.6(5)
C44 C43 P3 C31 -57.6(6)
C44 C43 P3 Cu2 72.7(5)
C24 C19 P4 C18 143.9(7)
C20 C19 P4 C18 -38.2(7)
C24 C19 P4 C25 -110.5(7)
C20 C19 P4 C25 67.5(7)
C24 C19 P4 Cu2 13.5(8)
C20 C19 P4 Cu2 -168.6(6)
C17 C18 P4 C19 -66.0(6)
C17 C18 P4 C25 -173.9(6)
C17 C18 P4 Cu2 66.9(6)
C30 C25 P4 C19 177.5(7)
C26 C25 P4 C19 -2.4(8)
C30 C25 P4 C18 -76.0(8)
C26 C25 P4 C18 104.0(8)
C30 C25 P4 Cu2 47.3(8)
C26 C25 P4 Cu2 -132.7(7)
C49 P2 Cu1 P1 -69.4(3)
C55 P2 Cu1 P1 52.3(3)
C48 P2 Cu1 P1 166.3(3)
C49 P2 Cu1 Cl2 59.5(3)
C55 P2 Cu1 Cl2 -178.8(3)
C48 P2 Cu1 Cl2 -64.8(3)
C49 P2 Cu1 Cl1 149.1(3)
C55 P2 Cu1 Cl1 -89.2(3)
C48 P2 Cu1 Cl1 24.8(3)
C1 P1 Cu1 P2 -69.9(3)
C7 P1 Cu1 P2 48.1(3)
C13 P1 Cu1 P2 160.2(3)
C1 P1 Cu1 Cl2 151.6(3)
C7 P1 Cu1 Cl2 -90.4(3)
C13 P1 Cu1 Cl2 21.7(3)
C1 P1 Cu1 Cl1 61.9(3)
C7 P1 Cu1 Cl1 179.9(3)
C13 P1 Cu1 Cl1 -68.0(3)
Cu2 Cl2 Cu1 P2 96.34(9)
Cu2 Cl2 Cu1 P1 -124.01(8)
Cu2 Cl2 Cu1 Cl1 -0.07(7)
Cu2 Cl1 Cu1 P2 -122.12(8)
Cu2 Cl1 Cu1 P1 96.18(10)
Cu2 Cl1 Cu1 Cl2 0.07(7)
C19 P4 Cu2 P3 -71.0(3)
C18 P4 Cu2 P3 164.7(3)
C25 P4 Cu2 P3 50.3(3)
C19 P4 Cu2 Cl2 58.1(3)
C18 P4 Cu2 Cl2 -66.2(3)
C25 P4 Cu2 Cl2 179.4(3)
C19 P4 Cu2 Cl1 151.7(3)
C18 P4 Cu2 Cl1 27.3(3)
C25 P4 Cu2 Cl1 -87.1(3)
C37 P3 Cu2 P4 39.3(3)
C31 P3 Cu2 P4 -83.9(3)
C43 P3 Cu2 P4 156.5(3)
C37 P3 Cu2 Cl2 -98.6(3)
C31 P3 Cu2 Cl2 138.2(3)
C43 P3 Cu2 Cl2 18.6(3)
C37 P3 Cu2 Cl1 167.3(3)
C31 P3 Cu2 Cl1 44.2(3)
C43 P3 Cu2 Cl1 -75.4(3)
Cu1 Cl2 Cu2 P4 101.07(9)
Cu1 Cl2 Cu2 P3 -122.37(8)
Cu1 Cl2 Cu2 Cl1 0.07(7)
Cu1 Cl1 Cu2 P4 -122.28(8)
Cu1 Cl1 Cu2 P3 101.82(9)
Cu1 Cl1 Cu2 Cl2 -0.07(7)
